data_7239698
loop_
_publ_author_name
'Voronin, Alexander P.'
'Volkova, Tatyana V.'
'Ilyukhin, Andrey B.'
'Proshin, Alexey N.'
'Perlovich, German L.'

_publ_section_title
;
 Substituent effect on the packing architecture of adamantane and
 memantine derivatives of sulfonamide molecular crystals
;
_journal_issue 2
_journal_name_full CrystEngComm
_journal_page_first 349
_journal_page_last 360
_journal_paper_doi 10.1039/C9CE01750J
_journal_volume 22
_journal_year 2020
_chemical_formula_moiety 'C21 H31 N O2 S'
_chemical_formula_sum 'C21 H31 N O2 S'
_chemical_formula_weight 361.53
_space_group_IT_number 2
_space_group_name_Hall '-P 1'
_space_group_name_H-M_alt 'P -1'
_symmetry_cell_setting triclinic
_symmetry_Int_Tables_number 2
_symmetry_space_group_name_Hall '-P 1'
_symmetry_space_group_name_H-M 'P -1'
_atom_sites_solution_hydrogens difmap
_audit_conform_dict_location ftp://ftp.iucr.org/pub/cif_core.dic
_audit_conform_dict_name cif_core.dic
_audit_conform_dict_version 2.4.3
_audit_creation_date 2017-04-02T23:54:10-00:00
_audit_creation_method 'WinGX routine CIF_UPDATE'
_audit_update_record
;
2019-10-31 deposited with the CCDC.	2019-12-03 downloaded from the CCDC.
;
_cell_angle_alpha 78.4410(10)
_cell_angle_beta 85.2520(10)
_cell_angle_gamma 73.4320(10)
_cell_formula_units_Z 4
_cell_length_a 10.5236(3)
_cell_length_b 13.9711(4)
_cell_length_c 14.1761(4)
_cell_measurement_reflns_used 7143
_cell_measurement_temperature 120(2)
_cell_measurement_theta_max 30.68
_cell_measurement_theta_min 2.43
_cell_volume 1956.48(10)
_computing_cell_refinement 'Bruker SAINT'
_computing_data_collection 'Bruker APEX2'
_computing_data_reduction 'Bruker SAINT'
_computing_molecular_graphics 'Bruker SHELXTL'
_computing_publication_material 'Bruker SHELXTL'
_computing_structure_refinement 'SHELXL-2016/6 (Sheldrick, 2016)'
_computing_structure_solution 'SHELXS-2016 (Sheldrick, 2015)'
_diffrn_ambient_temperature 120(2)
_diffrn_measured_fraction_theta_full 0.999
_diffrn_measured_fraction_theta_max 0.96
_diffrn_measurement_device_type 'Bruker APEX-II CCD'
_diffrn_measurement_method '\f and \w scans'
_diffrn_radiation_monochromator graphite
_diffrn_radiation_type MoK\a
_diffrn_radiation_wavelength 0.71073
_diffrn_reflns_av_R_equivalents 0.0363
_diffrn_reflns_av_unetI/netI 0.0509
_diffrn_reflns_Laue_measured_fraction_full 0.999
_diffrn_reflns_Laue_measured_fraction_max 0.96
_diffrn_reflns_limit_h_max 15
_diffrn_reflns_limit_h_min -15
_diffrn_reflns_limit_k_max 19
_diffrn_reflns_limit_k_min -20
_diffrn_reflns_limit_l_max 20
_diffrn_reflns_limit_l_min -20
_diffrn_reflns_number 28355
_diffrn_reflns_point_group_measured_fraction_full 0.999
_diffrn_reflns_point_group_measured_fraction_max 0.96
_diffrn_reflns_theta_full 25.242
_diffrn_reflns_theta_max 31.019
_diffrn_reflns_theta_min 2.181
_diffrn_standards_number 0
_exptl_absorpt_coefficient_mu 0.179
_exptl_absorpt_correction_T_max 0.7462
_exptl_absorpt_correction_T_min 0.6387
_exptl_absorpt_correction_type multi-scan
_exptl_absorpt_process_details 'SADABS 2014/5'
_exptl_crystal_colour colourless
_exptl_crystal_density_diffrn 1.227
_exptl_crystal_description block
_exptl_crystal_F_000 784
_exptl_crystal_size_max 0.4
_exptl_crystal_size_mid 0.28
_exptl_crystal_size_min 0.24
_refine_diff_density_max 0.497
_refine_diff_density_min -0.344
_refine_diff_density_rms 0.063
_refine_ls_extinction_method none
_refine_ls_goodness_of_fit_ref 1.016
_refine_ls_hydrogen_treatment refall
_refine_ls_matrix_type full
_refine_ls_number_parameters 699
_refine_ls_number_reflns 12002
_refine_ls_number_restraints 0
_refine_ls_restrained_S_all 1.016
_refine_ls_R_factor_all 0.0652
_refine_ls_R_factor_gt 0.0453
_refine_ls_shift/su_max 0.001
_refine_ls_shift/su_mean 0
_refine_ls_structure_factor_coef Fsqd
_refine_ls_weighting_details 'w=1/[\s^2^(Fo^2^)+(0.0740P)^2^] where P=(Fo^2^+2Fc^2^)/3'
_refine_ls_weighting_scheme calc
_refine_ls_wR_factor_gt 0.1152
_refine_ls_wR_factor_ref 0.1265
_reflns_Friedel_coverage 0
_reflns_number_gt 9092
_reflns_number_total 12002
_reflns_threshold_expression 'I > 2\s(I)'
_cod_data_source_file c9ce01750j2.cif
_cod_data_source_block 24
_cod_depositor_comments 'Adding full bibliography for 7239687--7239699.cif.'
_cod_database_code 7239698

loop_
_symmetry_equiv_pos_as_xyz
'x, y, z'
'-x, -y, -z'

loop_
_atom_site_label
_atom_site_type_symbol
_atom_site_fract_x
_atom_site_fract_y
_atom_site_fract_z
_atom_site_U_iso_or_equiv
_atom_site_adp_type
_atom_site_occupancy
_atom_site_site_symmetry_order
_atom_site_calc_flag
S1 S 0.11314(3) 0.31701(2) 0.35432(2) 0.01415(8) Uani 1 1 d
S2 S -0.13777(3) 0.80794(2) 0.30995(2) 0.01436(8) Uani 1 1 d
N1 N 0.24314(11) 0.23613(9) 0.40280(8) 0.0159(2) Uani 1 1 d
N2 N 0.00041(11) 0.74564(9) 0.35931(8) 0.0177(2) Uani 1 1 d
O1 O 0.01301(9) 0.32717(7) 0.43068(7) 0.0194(2) Uani 1 1 d
O2 O 0.14347(9) 0.40775(7) 0.30326(7) 0.0192(2) Uani 1 1 d
O3 O -0.23347(9) 0.82600(7) 0.38811(7) 0.0193(2) Uani 1 1 d
O4 O -0.11761(9) 0.89393(7) 0.24228(7) 0.0199(2) Uani 1 1 d
C1 C 0.38080(12) 0.21583(9) 0.36264(9) 0.0135(2) Uani 1 1 d
C2 C 0.44693(13) 0.29534(10) 0.37921(10) 0.0171(3) Uani 1 1 d
C3 C 0.59172(13) 0.27043(10) 0.34207(10) 0.0192(3) Uani 1 1 d
C4 C 0.66640(14) 0.16468(11) 0.39579(11) 0.0209(3) Uani 1 1 d
C5 C 0.60105(14) 0.08475(10) 0.37975(10) 0.0197(3) Uani 1 1 d
C6 C 0.45665(13) 0.11118(10) 0.41661(10) 0.0176(3) Uani 1 1 d
C7 C 0.38504(13) 0.21281(11) 0.25485(9) 0.0176(3) Uani 1 1 d
C8 C 0.52909(13) 0.18674(11) 0.21630(10) 0.0206(3) Uani 1 1 d
C9 C 0.60491(14) 0.08245(11) 0.27186(11) 0.0222(3) Uani 1 1 d
C10 C 0.59380(14) 0.26686(11) 0.23432(11) 0.0221(3) Uani 1 1 d
C11 C 0.65634(17) 0.35020(13) 0.35791(15) 0.0314(4) Uani 1 1 d
C12 C 0.53094(18) 0.18486(16) 0.10860(12) 0.0341(4) Uani 1 1 d
C13 C 0.06234(12) 0.25633(9) 0.27049(9) 0.0140(2) Uani 1 1 d
C14 C 0.05130(12) 0.29940(10) 0.17147(9) 0.0158(2) Uani 1 1 d
C15 C 0.01505(14) 0.24452(11) 0.11075(10) 0.0191(3) Uani 1 1 d
C16 C -0.01183(13) 0.15168(11) 0.14415(10) 0.0196(3) Uani 1 1 d
C17 C -0.00250(13) 0.11246(10) 0.24229(10) 0.0197(3) Uani 1 1 d
C18 C 0.03461(13) 0.16216(10) 0.30676(10) 0.0171(3) Uani 1 1 d
C19 C 0.07657(15) 0.39961(11) 0.12394(10) 0.0211(3) Uani 1 1 d
C20 C -0.04751(19) 0.09281(14) 0.07732(12) 0.0294(3) Uani 1 1 d
C21 C 0.04310(17) 0.10971(12) 0.41121(11) 0.0247(3) Uani 1 1 d
C22 C 0.13479(12) 0.72724(10) 0.31311(9) 0.0165(2) Uani 1 1 d
C23 C 0.18526(15) 0.82138(12) 0.30057(13) 0.0264(3) Uani 1 1 d
C24 C 0.32868(15) 0.80018(13) 0.25962(13) 0.0310(4) Uani 1 1 d
C25 C 0.41716(16) 0.71195(16) 0.32904(14) 0.0387(4) Uani 1 1 d
C26 C 0.36743(15) 0.61728(14) 0.34137(12) 0.0324(4) Uani 1 1 d
C27 C 0.22402(15) 0.63904(13) 0.38170(11) 0.0273(3) Uani 1 1 d
C28 C 0.13912(13) 0.69514(10) 0.21518(10) 0.0169(2) Uani 1 1 d
C29 C 0.28214(13) 0.67212(10) 0.17315(10) 0.0188(3) Uani 1 1 d
C30 C 0.37084(15) 0.58638(12) 0.24364(11) 0.0262(3) Uani 1 1 d
C31 C 0.33050(15) 0.76747(12) 0.16218(11) 0.0244(3) Uani 1 1 d
C32 C 0.3767(2) 0.8948(2) 0.2480(2) 0.0580(7) Uani 1 1 d
C33 C 0.28512(18) 0.63962(15) 0.07620(12) 0.0317(4) Uani 1 1 d
C34 C -0.18693(12) 0.72789(10) 0.24485(9) 0.0153(2) Uani 1 1 d
C35 C -0.18371(13) 0.62804(10) 0.29219(10) 0.0180(3) Uani 1 1 d
C36 C -0.21487(14) 0.56389(11) 0.23981(11) 0.0211(3) Uani 1 1 d
C37 C -0.25332(14) 0.59548(11) 0.14456(11) 0.0221(3) Uani 1 1 d
C38 C -0.26206(14) 0.69551(12) 0.10158(11) 0.0225(3) Uani 1 1 d
C39 C -0.23035(13) 0.76393(10) 0.14933(10) 0.0183(3) Uani 1 1 d
C40 C -0.15008(18) 0.58503(12) 0.39651(11) 0.0255(3) Uani 1 1 d
C41 C -0.28470(18) 0.52334(14) 0.08992(13) 0.0301(4) Uani 1 1 d
C42 C -0.24913(19) 0.87115(12) 0.09401(11) 0.0292(3) Uani 1 1 d
H1 H 0.2372(18) 0.2191(13) 0.4589(13) 0.027(5) Uiso 1 1 d
H2 H -0.003(2) 0.7189(15) 0.4162(15) 0.041(6) Uiso 1 1 d
H3 H 0.4438(16) 0.2960(12) 0.4490(12) 0.019(4) Uiso 1 1 d
H4 H 0.3945(15) 0.3637(12) 0.3455(11) 0.021(4) Uiso 1 1 d
H5 H 0.7567(17) 0.1479(12) 0.3718(12) 0.025(4) Uiso 1 1 d
H6 H 0.6630(17) 0.1665(12) 0.4659(13) 0.027(4) Uiso 1 1 d
H7 H 0.6476(16) 0.0218(12) 0.4150(11) 0.021(4) Uiso 1 1 d
H8 H 0.4106(15) 0.0606(12) 0.4038(12) 0.022(4) Uiso 1 1 d
H9 H 0.4527(17) 0.1128(12) 0.4808(12) 0.025(4) Uiso 1 1 d
H10 H 0.3391(17) 0.1619(13) 0.2456(12) 0.028(4) Uiso 1 1 d
H11 H 0.3355(15) 0.2806(12) 0.2177(11) 0.019(4) Uiso 1 1 d
H12 H 0.5633(17) 0.0288(13) 0.2597(12) 0.029(5) Uiso 1 1 d
H13 H 0.6977(18) 0.0671(13) 0.2455(13) 0.031(5) Uiso 1 1 d
H14 H 0.5440(16) 0.3362(12) 0.1988(12) 0.023(4) Uiso 1 1 d
H15 H 0.6873(18) 0.2560(13) 0.2104(13) 0.030(5) Uiso 1 1 d
H16 H 0.652(2) 0.3550(15) 0.4254(16) 0.049(6) Uiso 1 1 d
H17 H 0.6122(18) 0.4198(14) 0.3220(13) 0.033(5) Uiso 1 1 d
H18 H 0.752(2) 0.3306(14) 0.3403(13) 0.038(5) Uiso 1 1 d
H19 H 0.488(2) 0.1333(15) 0.0976(14) 0.043(6) Uiso 1 1 d
H20 H 0.614(2) 0.1681(15) 0.0827(15) 0.045(6) Uiso 1 1 d
H21 H 0.483(2) 0.2526(16) 0.0748(15) 0.048(6) Uiso 1 1 d
H22 H 0.0068(16) 0.2735(12) 0.0447(12) 0.023(4) Uiso 1 1 d
H23 H -0.0224(16) 0.0487(12) 0.2695(12) 0.022(4) Uiso 1 1 d
H24 H 0.0175(16) 0.4564(12) 0.1520(11) 0.021(4) Uiso 1 1 d
H25 H 0.0554(16) 0.4137(12) 0.0524(12) 0.022(4) Uiso 1 1 d
H26 H 0.1672(18) 0.3989(12) 0.1289(12) 0.027(4) Uiso 1 1 d
H27 H -0.124(2) 0.0740(17) 0.0947(17) 0.062(7) Uiso 1 1 d
H28 H 0.031(2) 0.0316(18) 0.0737(17) 0.076(8) Uiso 1 1 d
H29 H -0.064(2) 0.1338(15) 0.0152(15) 0.042(5) Uiso 1 1 d
H30 H 0.012(2) 0.0489(15) 0.4166(14) 0.044(6) Uiso 1 1 d
H31 H -0.0074(19) 0.1520(14) 0.4551(14) 0.041(5) Uiso 1 1 d
H32 H 0.133(2) 0.0864(14) 0.4351(14) 0.038(5) Uiso 1 1 d
H33 H 0.183(2) 0.8402(15) 0.3648(15) 0.045(6) Uiso 1 1 d
H34 H 0.1318(18) 0.8773(14) 0.2586(13) 0.033(5) Uiso 1 1 d
H35 H 0.508(2) 0.6985(15) 0.3037(14) 0.043(5) Uiso 1 1 d
H36 H 0.4147(19) 0.7309(14) 0.3942(14) 0.039(5) Uiso 1 1 d
H37 H 0.4270(19) 0.5614(14) 0.3863(14) 0.043(5) Uiso 1 1 d
H38 H 0.1920(18) 0.5770(14) 0.3915(13) 0.035(5) Uiso 1 1 d
H39 H 0.2190(19) 0.6599(14) 0.4411(14) 0.041(5) Uiso 1 1 d
H40 H 0.0733(16) 0.7521(12) 0.1698(11) 0.021(4) Uiso 1 1 d
H41 H 0.1030(16) 0.6359(13) 0.2241(12) 0.026(4) Uiso 1 1 d
H42 H 0.3423(19) 0.5237(15) 0.2499(14) 0.042(5) Uiso 1 1 d
H43 H 0.4618(19) 0.5719(14) 0.2200(13) 0.035(5) Uiso 1 1 d
H44 H 0.2714(19) 0.8258(14) 0.1133(14) 0.040(5) Uiso 1 1 d
H45 H 0.4208(18) 0.7576(13) 0.1323(13) 0.032(5) Uiso 1 1 d
H46 H 0.324(2) 0.9508(18) 0.2052(18) 0.062(8) Uiso 1 1 d
H47 H 0.464(2) 0.8840(17) 0.2220(17) 0.061(7) Uiso 1 1 d
H48 H 0.377(2) 0.9141(19) 0.3120(19) 0.075(8) Uiso 1 1 d
H49 H 0.375(2) 0.6198(15) 0.0495(15) 0.045(6) Uiso 1 1 d
H50 H 0.234(2) 0.6944(16) 0.0264(15) 0.050(6) Uiso 1 1 d
H51 H 0.251(2) 0.5824(15) 0.0852(15) 0.045(6) Uiso 1 1 d
H52 H -0.2099(17) 0.5001(13) 0.2714(12) 0.028(5) Uiso 1 1 d
H53 H -0.2953(17) 0.7199(13) 0.0338(13) 0.029(5) Uiso 1 1 d
H54 H -0.1799(18) 0.5250(14) 0.4191(13) 0.033(5) Uiso 1 1 d
H55 H -0.1866(18) 0.6343(13) 0.4381(13) 0.033(5) Uiso 1 1 d
H56 H -0.057(2) 0.5644(14) 0.4084(14) 0.039(5) Uiso 1 1 d
H57 H -0.332(2) 0.4853(19) 0.1255(18) 0.070(8) Uiso 1 1 d
H58 H -0.206(2) 0.4787(16) 0.0668(16) 0.059(7) Uiso 1 1 d
H59 H -0.343(3) 0.5572(19) 0.0349(19) 0.075(8) Uiso 1 1 d
H60 H -0.3022(18) 0.9221(13) 0.1300(13) 0.030(5) Uiso 1 1 d
H61 H -0.2917(19) 0.8811(14) 0.0330(14) 0.040(5) Uiso 1 1 d
H62 H -0.166(2) 0.8860(15) 0.0785(14) 0.043(6) Uiso 1 1 d

loop_
_atom_site_aniso_label
_atom_site_aniso_U_11
_atom_site_aniso_U_22
_atom_site_aniso_U_33
_atom_site_aniso_U_23
_atom_site_aniso_U_13
_atom_site_aniso_U_12
S1 0.01227(14) 0.01515(15) 0.01447(15) -0.00320(11) 0.00003(11) -0.00269(11)
S2 0.01348(15) 0.01448(15) 0.01470(15) -0.00406(11) 0.00081(11) -0.00257(11)
N1 0.0123(5) 0.0221(6) 0.0108(5) -0.0003(4) 0.0005(4) -0.0032(4)
N2 0.0140(5) 0.0240(6) 0.0129(5) -0.0023(4) 0.0003(4) -0.0027(4)
O1 0.0135(4) 0.0256(5) 0.0175(5) -0.0068(4) 0.0029(4) -0.0016(4)
O2 0.0199(5) 0.0153(4) 0.0225(5) -0.0029(4) -0.0019(4) -0.0050(4)
O3 0.0162(5) 0.0218(5) 0.0182(5) -0.0076(4) 0.0036(4) -0.0009(4)
O4 0.0211(5) 0.0154(4) 0.0222(5) -0.0016(4) -0.0010(4) -0.0046(4)
C1 0.0107(5) 0.0153(6) 0.0133(6) -0.0011(4) 0.0008(4) -0.0032(4)
C2 0.0160(6) 0.0151(6) 0.0202(6) -0.0021(5) -0.0026(5) -0.0045(5)
C3 0.0136(6) 0.0184(6) 0.0253(7) 0.0014(5) -0.0036(5) -0.0067(5)
C4 0.0130(6) 0.0236(7) 0.0224(7) 0.0017(5) -0.0024(5) -0.0027(5)
C5 0.0164(6) 0.0153(6) 0.0221(7) 0.0019(5) 0.0010(5) -0.0001(5)
C6 0.0161(6) 0.0154(6) 0.0182(6) 0.0016(5) 0.0021(5) -0.0036(5)
C7 0.0135(6) 0.0241(7) 0.0149(6) -0.0044(5) 0.0012(5) -0.0045(5)
C8 0.0151(6) 0.0277(7) 0.0161(6) -0.0030(5) 0.0025(5) -0.0032(5)
C9 0.0171(6) 0.0229(7) 0.0244(7) -0.0063(6) 0.0047(5) -0.0020(5)
C10 0.0151(6) 0.0237(7) 0.0228(7) 0.0059(5) 0.0010(5) -0.0055(5)
C11 0.0223(8) 0.0282(8) 0.0470(11) -0.0013(7) -0.0077(7) -0.0141(6)
C12 0.0250(8) 0.0556(12) 0.0185(7) -0.0098(7) 0.0034(6) -0.0054(8)
C13 0.0109(5) 0.0161(6) 0.0146(6) -0.0031(5) 0.0003(4) -0.0032(4)
C14 0.0125(6) 0.0166(6) 0.0160(6) -0.0010(5) 0.0009(5) -0.0021(5)
C15 0.0194(6) 0.0218(6) 0.0161(6) -0.0036(5) -0.0009(5) -0.0056(5)
C16 0.0172(6) 0.0224(7) 0.0211(7) -0.0080(5) 0.0008(5) -0.0060(5)
C17 0.0170(6) 0.0183(6) 0.0247(7) -0.0047(5) 0.0019(5) -0.0066(5)
C18 0.0141(6) 0.0178(6) 0.0180(6) -0.0002(5) 0.0002(5) -0.0048(5)
C19 0.0243(7) 0.0191(6) 0.0183(7) 0.0017(5) -0.0017(6) -0.0067(5)
C20 0.0363(9) 0.0330(9) 0.0268(8) -0.0131(7) -0.0006(7) -0.0168(7)
C21 0.0303(8) 0.0252(7) 0.0193(7) 0.0048(6) -0.0032(6) -0.0142(6)
C22 0.0120(6) 0.0213(6) 0.0165(6) -0.0067(5) 0.0011(5) -0.0035(5)
C23 0.0206(7) 0.0286(8) 0.0367(9) -0.0183(7) 0.0068(6) -0.0110(6)
C24 0.0225(7) 0.0391(9) 0.0418(9) -0.0232(8) 0.0090(7) -0.0169(7)
C25 0.0146(7) 0.0719(13) 0.0363(10) -0.0278(9) 0.0011(7) -0.0106(8)
C26 0.0172(7) 0.0485(10) 0.0222(8) -0.0027(7) -0.0029(6) 0.0037(7)
C27 0.0168(7) 0.0405(9) 0.0180(7) -0.0023(6) -0.0010(6) 0.0005(6)
C28 0.0164(6) 0.0181(6) 0.0167(6) -0.0047(5) 0.0005(5) -0.0050(5)
C29 0.0172(6) 0.0207(6) 0.0182(6) -0.0067(5) 0.0033(5) -0.0036(5)
C30 0.0194(7) 0.0249(7) 0.0275(8) -0.0030(6) 0.0034(6) 0.0024(6)
C31 0.0203(7) 0.0261(7) 0.0275(8) -0.0054(6) 0.0063(6) -0.0089(6)
C32 0.0430(12) 0.0613(15) 0.093(2) -0.0468(15) 0.0306(13) -0.0385(12)
C33 0.0300(9) 0.0423(10) 0.0267(8) -0.0181(7) 0.0065(7) -0.0102(7)
C34 0.0136(6) 0.0163(6) 0.0165(6) -0.0052(5) 0.0017(5) -0.0041(5)
C35 0.0166(6) 0.0185(6) 0.0194(6) -0.0046(5) 0.0018(5) -0.0057(5)
C36 0.0225(7) 0.0198(7) 0.0241(7) -0.0071(5) 0.0055(6) -0.0102(5)
C37 0.0171(6) 0.0287(7) 0.0258(7) -0.0138(6) 0.0051(5) -0.0103(5)
C38 0.0190(7) 0.0304(7) 0.0197(7) -0.0081(6) -0.0008(5) -0.0070(6)
C39 0.0162(6) 0.0215(6) 0.0168(6) -0.0047(5) -0.0005(5) -0.0037(5)
C40 0.0373(9) 0.0196(7) 0.0197(7) -0.0001(6) -0.0015(6) -0.0100(6)
C41 0.0297(8) 0.0384(9) 0.0326(9) -0.0185(7) 0.0062(7) -0.0195(7)
C42 0.0404(9) 0.0252(8) 0.0198(7) 0.0013(6) -0.0096(7) -0.0071(7)

loop_
_atom_type_symbol
_atom_type_description
_atom_type_scat_dispersion_real
_atom_type_scat_dispersion_imag
_atom_type_scat_source
C C 0.0033 0.0016 'International Tables Vol C Tables 4.2.6.8 and 6.1.1.4'
H H 0 0 'International Tables Vol C Tables 4.2.6.8 and 6.1.1.4'
N N 0.0061 0.0033 'International Tables Vol C Tables 4.2.6.8 and 6.1.1.4'
O O 0.0106 0.006 'International Tables Vol C Tables 4.2.6.8 and 6.1.1.4'
S S 0.1246 0.1234 'International Tables Vol C Tables 4.2.6.8 and 6.1.1.4'

loop_
_geom_angle_atom_site_label_1
_geom_angle_atom_site_label_2
_geom_angle_atom_site_label_3
_geom_angle
O2 S1 O1 117.63(6)
O2 S1 N1 111.02(6)
O1 S1 N1 105.63(6)
O2 S1 C13 109.01(6)
O1 S1 C13 107.42(6)
N1 S1 C13 105.40(6)
O4 S2 O3 118.38(6)
O4 S2 N2 108.54(6)
O3 S2 N2 105.98(6)
O4 S2 C34 108.07(6)
O3 S2 C34 107.24(6)
N2 S2 C34 108.27(6)
C1 N1 S1 127.23(9)
C1 N1 H1 114.8(13)
S1 N1 H1 114.9(13)
C22 N2 S2 127.47(9)
C22 N2 H2 115.3(14)
S2 N2 H2 117.2(14)
N1 C1 C2 111.10(10)
N1 C1 C6 106.48(10)
C2 C1 C6 109.03(11)
N1 C1 C7 111.46(10)
C2 C1 C7 109.86(11)
C6 C1 C7 108.79(11)
C1 C2 C3 110.65(10)
C1 C2 H3 108.7(9)
C3 C2 H3 109.7(9)
C1 C2 H4 108.2(9)
C3 C2 H4 111.1(9)
H3 C2 H4 108.4(13)
C11 C3 C2 110.35(12)
C11 C3 C10 110.43(13)
C2 C3 C10 108.51(11)
C11 C3 C4 110.43(12)
C2 C3 C4 108.65(11)
C10 C3 C4 108.40(12)
C5 C4 C3 110.26(11)
C5 C4 H5 109.2(10)
C3 C4 H5 109.1(10)
C5 C4 H6 109.3(10)
C3 C4 H6 108.4(10)
H5 C4 H6 110.6(14)
C4 C5 C6 109.74(11)
C4 C5 C9 109.41(12)
C6 C5 C9 109.33(12)
C4 C5 H7 107.8(10)
C6 C5 H7 109.2(10)
C9 C5 H7 111.3(10)
C5 C6 C1 109.77(10)
C5 C6 H8 110.8(9)
C1 C6 H8 106.8(9)
C5 C6 H9 110.4(11)
C1 C6 H9 108.6(10)
H8 C6 H9 110.4(13)
C1 C7 C8 110.32(11)
C1 C7 H10 108.5(10)
C8 C7 H10 111.6(10)
C1 C7 H11 110.5(9)
C8 C7 H11 108.6(9)
H10 C7 H11 107.4(13)
C12 C8 C7 109.44(12)
C12 C8 C10 110.79(13)
C7 C8 C10 108.75(11)
C12 C8 C9 110.43(13)
C7 C8 C9 108.84(11)
C10 C8 C9 108.56(12)
C5 C9 C8 110.02(11)
C5 C9 H12 110.7(10)
C8 C9 H12 109.1(10)
C5 C9 H13 111.1(10)
C8 C9 H13 107.4(10)
H12 C9 H13 108.5(13)
C8 C10 C3 111.49(11)
C8 C10 H14 109.4(9)
C3 C10 H14 108.6(9)
C8 C10 H15 113.8(10)
C3 C10 H15 107.4(10)
H14 C10 H15 105.9(13)
C3 C11 H16 110.9(12)
C3 C11 H17 112.6(10)
H16 C11 H17 106.6(15)
C3 C11 H18 110.6(10)
H16 C11 H18 105.5(16)
H17 C11 H18 110.3(14)
C8 C12 H19 110.1(11)
C8 C12 H20 113.1(13)
H19 C12 H20 106.5(16)
C8 C12 H21 108.7(12)
H19 C12 H21 109.7(17)
H20 C12 H21 108.7(17)
C14 C13 C18 120.85(12)
C14 C13 S1 121.72(10)
C18 C13 S1 117.43(10)
C15 C14 C13 117.59(12)
C15 C14 C19 116.37(12)
C13 C14 C19 126.04(12)
C16 C15 C14 122.84(13)
C16 C15 H22 119.4(10)
C14 C15 H22 117.7(10)
C15 C16 C17 118.05(12)
C15 C16 C20 121.96(13)
C17 C16 C20 119.98(13)
C16 C17 C18 122.28(13)
C16 C17 H23 121.3(10)
C18 C17 H23 116.4(10)
C17 C18 C13 118.38(12)
C17 C18 C21 116.57(12)
C13 C18 C21 125.04(12)
C14 C19 H24 111.0(9)
C14 C19 H25 109.0(9)
H24 C19 H25 107.0(13)
C14 C19 H26 111.9(10)
H24 C19 H26 109.6(14)
H25 C19 H26 108.3(13)
C16 C20 H27 114.3(15)
C16 C20 H28 107.2(14)
H27 C20 H28 111.3(19)
C16 C20 H29 109.9(12)
H27 C20 H29 104.2(19)
H28 C20 H29 109.9(18)
C18 C21 H30 107.7(12)
C18 C21 H31 113.9(12)
H30 C21 H31 110.1(16)
C18 C21 H32 113.7(11)
H30 C21 H32 106.3(15)
H31 C21 H32 104.9(15)
N2 C22 C23 110.88(11)
N2 C22 C27 105.71(11)
C23 C22 C27 109.96(12)
N2 C22 C28 112.45(10)
C23 C22 C28 109.46(11)
C27 C22 C28 108.28(11)
C22 C23 C24 111.09(12)
C22 C23 H33 108.1(11)
C24 C23 H33 109.1(12)
C22 C23 H34 111.9(11)
C24 C23 H34 108.1(11)
H33 C23 H34 108.5(15)
C32 C24 C31 110.92(17)
C32 C24 C25 110.49(17)
C31 C24 C25 108.76(13)
C32 C24 C23 110.10(14)
C31 C24 C23 107.95(13)
C25 C24 C23 108.54(14)
C26 C25 C24 110.26(13)
C26 C25 H35 110.7(11)
C24 C25 H35 108.9(12)
C26 C25 H36 108.2(11)
C24 C25 H36 110.0(11)
H35 C25 H36 108.7(16)
C30 C26 C25 109.34(14)
C30 C26 C27 108.59(14)
C25 C26 C27 110.51(14)
C30 C26 H37 109.9(11)
C25 C26 H37 108.3(11)
C27 C26 H37 110.2(11)
C22 C27 C26 109.39(12)
C22 C27 H38 111.2(11)
C26 C27 H38 110.8(11)
C22 C27 H39 106.8(12)
C26 C27 H39 110.1(12)
H38 C27 H39 108.4(15)
C22 C28 C29 110.04(11)
C22 C28 H40 108.9(8)
C29 C28 H40 112.4(9)
C22 C28 H41 108.4(10)
C29 C28 H41 112.2(10)
H40 C28 H41 104.6(13)
C33 C29 C30 109.93(12)
C33 C29 C31 111.05(13)
C30 C29 C31 108.94(12)
C33 C29 C28 109.47(12)
C30 C29 C28 108.60(11)
C31 C29 C28 108.81(11)
C26 C30 C29 110.53(12)
C26 C30 H42 111.1(11)
C29 C30 H42 109.8(11)
C26 C30 H43 107.4(11)
C29 C30 H43 110.3(11)
H42 C30 H43 107.7(15)
C29 C31 C24 111.32(12)
C29 C31 H44 109.3(10)
C24 C31 H44 110.7(10)
C29 C31 H45 112.0(10)
C24 C31 H45 109.5(10)
H44 C31 H45 103.9(14)
C24 C32 H46 112.4(15)
C24 C32 H47 111.7(14)
H46 C32 H47 106(2)
C24 C32 H48 110.0(14)
H46 C32 H48 109(2)
H47 C32 H48 107(2)
C29 C33 H49 111.7(12)
C29 C33 H50 113.1(12)
H49 C33 H50 105.6(16)
C29 C33 H51 108.8(12)
H49 C33 H51 107.8(16)
H50 C33 H51 109.6(17)
C39 C34 C35 120.83(12)
C39 C34 S2 120.95(10)
C35 C34 S2 118.21(10)
C36 C35 C34 118.18(13)
C36 C35 C40 116.79(12)
C34 C35 C40 125.02(12)
C37 C36 C35 122.53(13)
C37 C36 H52 121.2(11)
C35 C36 H52 116.3(11)
C38 C37 C36 117.89(12)
C38 C37 C41 121.17(14)
C36 C37 C41 120.94(14)
C37 C38 C39 122.73(13)
C37 C38 H53 118.1(9)
C39 C38 H53 119.2(9)
C38 C39 C34 117.67(13)
C38 C39 C42 116.48(13)
C34 C39 C42 125.83(12)
C35 C40 H54 110.9(11)
C35 C40 H55 112.5(11)
H54 C40 H55 109.9(15)
C35 C40 H56 114.1(12)
H54 C40 H56 105.4(15)
H55 C40 H56 103.6(15)
C37 C41 H57 112.1(16)
C37 C41 H58 112.3(13)
H57 C41 H58 107.9(19)
C37 C41 H59 114.1(14)
H57 C41 H59 102(2)
H58 C41 H59 108.4(19)
C39 C42 H60 112.6(10)
C39 C42 H61 111.4(11)
H60 C42 H61 108.0(15)
C39 C42 H62 111.1(12)
H60 C42 H62 107.0(16)
H61 C42 H62 106.3(16)

loop_
_geom_bond_atom_site_label_1
_geom_bond_atom_site_label_2
_geom_bond_distance
S1 O2 1.4345(10)
S1 O1 1.4456(10)
S1 N1 1.6073(12)
S1 C13 1.7844(13)
S2 O4 1.4348(10)
S2 O3 1.4450(10)
S2 N2 1.6013(12)
S2 C34 1.7868(13)
N1 C1 1.4823(16)
N1 H1 0.786(18)
N2 C22 1.4839(16)
N2 H2 0.82(2)
C1 C2 1.5316(17)
C1 C6 1.5322(17)
C1 C7 1.5337(18)
C2 C3 1.5356(19)
C2 H3 0.988(16)
C2 H4 1.002(16)
C3 C11 1.521(2)
C3 C10 1.536(2)
C3 C4 1.5382(19)
C4 C5 1.529(2)
C4 H5 0.961(17)
C4 H6 0.997(17)
C5 C6 1.5311(19)
C5 C9 1.533(2)
C5 H7 0.939(16)
C6 H8 1.014(16)
C6 H9 0.912(17)
C7 C8 1.5353(18)
C7 H10 1.000(17)
C7 H11 1.005(16)
C8 C12 1.531(2)
C8 C10 1.536(2)
C8 C9 1.537(2)
C9 H12 1.017(17)
C9 H13 0.995(18)
C10 H14 1.013(17)
C10 H15 0.993(18)
C11 H16 0.97(2)
C11 H17 1.002(19)
C11 H18 0.993(19)
C12 H19 1.00(2)
C12 H20 0.90(2)
C12 H21 0.98(2)
C13 C14 1.4123(17)
C13 C18 1.4154(17)
C14 C15 1.4000(18)
C14 C19 1.5132(18)
C15 C16 1.3884(19)
C15 H22 0.943(16)
C16 C17 1.390(2)
C16 C20 1.5041(19)
C17 C18 1.3922(19)
C17 H23 0.970(16)
C18 C21 1.5123(19)
C19 H24 0.990(16)
C19 H25 1.025(16)
C19 H26 0.959(17)
C20 H27 0.92(2)
C20 H28 1.01(2)
C20 H29 0.95(2)
C21 H30 0.98(2)
C21 H31 0.965(19)
C21 H32 0.97(2)
C22 C23 1.527(2)
C22 C27 1.535(2)
C22 C28 1.5356(18)
C23 C24 1.540(2)
C23 H33 0.99(2)
C23 H34 0.948(18)
C24 C32 1.520(2)
C24 C31 1.537(2)
C24 C25 1.538(3)
C25 C26 1.530(3)
C25 H35 0.97(2)
C25 H36 1.006(19)
C26 C30 1.526(2)
C26 C27 1.537(2)
C26 H37 1.00(2)
C27 H38 0.998(18)
C27 H39 0.937(19)
C28 C29 1.5414(18)
C28 H40 1.039(16)
C28 H41 0.987(17)
C29 C33 1.527(2)
C29 C30 1.530(2)
C29 C31 1.532(2)
C30 H42 0.990(19)
C30 H43 0.966(19)
C31 H44 1.042(19)
C31 H45 0.991(18)
C32 H46 0.95(2)
C32 H47 0.95(2)
C32 H48 1.00(3)
C33 H49 0.98(2)
C33 H50 0.99(2)
C33 H51 0.95(2)
C34 C39 1.4121(18)
C34 C35 1.4139(18)
C35 C36 1.3918(18)
C35 C40 1.511(2)
C36 C37 1.390(2)
C36 H52 0.902(17)
C37 C38 1.388(2)
C37 C41 1.507(2)
C38 C39 1.4007(19)
C38 H53 1.008(18)
C39 C42 1.511(2)
C40 H54 0.965(18)
C40 H55 0.971(18)
C40 H56 0.96(2)
C41 H57 0.89(3)
C41 H58 0.96(2)
C41 H59 0.99(3)
C42 H60 0.976(18)
C42 H61 0.97(2)
C42 H62 0.96(2)

loop_
_geom_hbond_atom_site_label_D
_geom_hbond_atom_site_label_H
_geom_hbond_atom_site_label_A
_geom_hbond_distance_DH
_geom_hbond_distance_HA
_geom_hbond_distance_DA
_geom_hbond_angle_DHA
_geom_hbond_site_symmetry_A
N1 H1 O3 0.786(18) 2.134(18) 2.9187(15) 176.3(18) 2_566
N2 H2 O1 0.82(2) 2.14(2) 2.9523(15) 170.9(19) 2_566

loop_
_geom_torsion_atom_site_label_1
_geom_torsion_atom_site_label_2
_geom_torsion_atom_site_label_3
_geom_torsion_atom_site_label_4
_geom_torsion
O2 S1 N1 C1 -36.59(12)
O1 S1 N1 C1 -165.16(10)
C13 S1 N1 C1 81.30(12)
O4 S2 N2 C22 -37.67(13)
O3 S2 N2 C22 -165.80(11)
C34 S2 N2 C22 79.41(12)
S1 N1 C1 C2 80.47(14)
S1 N1 C1 C6 -160.93(10)
S1 N1 C1 C7 -42.43(15)
N1 C1 C2 C3 177.04(10)
C6 C1 C2 C3 59.99(14)
C7 C1 C2 C3 -59.15(14)
C1 C2 C3 C11 179.48(12)
C1 C2 C3 C10 58.37(14)
C1 C2 C3 C4 -59.31(14)
C11 C3 C4 C5 179.94(13)
C2 C3 C4 C5 58.78(15)
C10 C3 C4 C5 -58.96(15)
C3 C4 C5 C6 -59.53(15)
C3 C4 C5 C9 60.42(15)
C4 C5 C6 C1 59.69(15)
C9 C5 C6 C1 -60.31(14)
N1 C1 C6 C5 -179.50(11)
C2 C1 C6 C5 -59.55(14)
C7 C1 C6 C5 60.25(14)
N1 C1 C7 C8 -177.35(10)
C2 C1 C7 C8 59.05(14)
C6 C1 C7 C8 -60.23(14)
C1 C7 C8 C12 -179.61(13)
C1 C7 C8 C10 -58.47(14)
C1 C7 C8 C9 59.63(14)
C4 C5 C9 C8 -60.39(15)
C6 C5 C9 C8 59.81(15)
C12 C8 C9 C5 -179.32(13)
C7 C8 C9 C5 -59.17(15)
C10 C8 C9 C5 59.05(14)
C12 C8 C10 C3 179.51(12)
C7 C8 C10 C3 59.19(14)
C9 C8 C10 C3 -59.08(14)
C11 C3 C10 C8 179.97(12)
C2 C3 C10 C8 -58.96(14)
C4 C3 C10 C8 58.87(14)
O2 S1 C13 C14 -2.51(12)
O1 S1 C13 C14 125.97(10)
N1 S1 C13 C14 -121.74(11)
O2 S1 C13 C18 176.81(9)
O1 S1 C13 C18 -54.71(11)
N1 S1 C13 C18 57.58(11)
C18 C13 C14 C15 -1.41(18)
S1 C13 C14 C15 177.89(10)
C18 C13 C14 C19 179.31(12)
S1 C13 C14 C19 -1.39(18)
C13 C14 C15 C16 1.0(2)
C19 C14 C15 C16 -179.68(13)
C14 C15 C16 C17 0.2(2)
C14 C15 C16 C20 -178.54(14)
C15 C16 C17 C18 -1.1(2)
C20 C16 C17 C18 177.74(13)
C16 C17 C18 C13 0.6(2)
C16 C17 C18 C21 -178.89(13)
C14 C13 C18 C17 0.66(18)
S1 C13 C18 C17 -178.68(10)
C14 C13 C18 C21 -179.87(13)
S1 C13 C18 C21 0.79(18)
S2 N2 C22 C23 77.62(15)
S2 N2 C22 C27 -163.25(11)
S2 N2 C22 C28 -45.30(16)
N2 C22 C23 C24 175.77(13)
C27 C22 C23 C24 59.24(17)
C28 C22 C23 C24 -59.60(17)
C22 C23 C24 C32 -179.90(18)
C22 C23 C24 C31 58.88(18)
C22 C23 C24 C25 -58.84(17)
C32 C24 C25 C26 179.36(15)
C31 C24 C25 C26 -58.67(17)
C23 C24 C25 C26 58.54(16)
C24 C25 C26 C30 59.94(17)
C24 C25 C26 C27 -59.53(17)
N2 C22 C27 C26 -177.77(12)
C23 C22 C27 C26 -58.03(16)
C28 C22 C27 C26 61.52(16)
C30 C26 C27 C22 -61.35(18)
C25 C26 C27 C22 58.58(17)
N2 C22 C28 C29 -177.25(11)
C23 C22 C28 C29 59.04(14)
C27 C22 C28 C29 -60.83(14)
C22 C28 C29 C33 179.61(12)
C22 C28 C29 C30 59.58(14)
C22 C28 C29 C31 -58.87(15)
C25 C26 C30 C29 -60.06(17)
C27 C26 C30 C29 60.59(18)
C33 C29 C30 C26 -179.26(13)
C31 C29 C30 C26 58.85(16)
C28 C29 C30 C26 -59.52(16)
C33 C29 C31 C24 -179.60(13)
C30 C29 C31 C24 -58.39(15)
C28 C29 C31 C24 59.84(16)
C32 C24 C31 C29 -179.96(15)
C25 C24 C31 C29 58.33(16)
C23 C24 C31 C29 -59.25(17)
O4 S2 C34 C39 -15.21(12)
O3 S2 C34 C39 113.46(11)
N2 S2 C34 C39 -132.59(11)
O4 S2 C34 C35 166.02(10)
O3 S2 C34 C35 -65.32(11)
N2 S2 C34 C35 48.64(12)
C39 C34 C35 C36 4.75(19)
S2 C34 C35 C36 -176.47(10)
C39 C34 C35 C40 -174.62(14)
S2 C34 C35 C40 4.15(18)
C34 C35 C36 C37 -2.4(2)
C40 C35 C36 C37 177.05(13)
C35 C36 C37 C38 -0.8(2)
C35 C36 C37 C41 179.27(13)
C36 C37 C38 C39 1.8(2)
C41 C37 C38 C39 -178.30(14)
C37 C38 C39 C34 0.5(2)
C37 C38 C39 C42 -178.09(14)
C35 C34 C39 C38 -3.83(19)
S2 C34 C39 C38 177.42(10)
C35 C34 C39 C42 174.60(14)
S2 C34 C39 C42 -4.1(2)
